data_2219640
loop_
_publ_author_name
'Yang, Zhong Nian'
'Sun, Ting Ting'

_publ_section_title
;<i>catena</i>-Poly[[bis[2-chloro-6-(1<i>H</i>-1,2,4-triazol-1-yl-\k<i>N</i>^4^)pyridine]cadmium(II)]-di-\m-thiocyanato-\k^2^<i>N</i>:<i>S</i>;\k^2^<i>S</i>:<i>N</i>]:
 a one-dimensional coordination polymer
;
_journal_coeditor_code IS2339
_journal_issue 10
_journal_name_full 'Acta Crystallographica Section E'
_journal_page_first m1327
_journal_paper_doi 10.1107/S1600536808030547
_journal_volume 64
_journal_year 2008
_chemical_formula_iupac '[Cd (N C S)2 (C7 H5 Cl1 N4)2]'
_chemical_formula_moiety 'C16 H10 Cd Cl2 N10 S2'
_chemical_formula_sum 'C16 H10 Cd Cl2 N10 S2'
_chemical_formula_weight 589.76
_chemical_name_systematic
;
catena-Poly[[bis[2-chloro-6-(1<i>H</i>-1,2,4-triazol-1-yl-
\kN^4^)pyridine]cadmium(II)]-di-\m-thiocyanato-\k^2^N:S;\k^2^S:N]
;
_space_group_IT_number 2
_symmetry_cell_setting triclinic
_symmetry_space_group_name_Hall '-P 1'
_symmetry_space_group_name_H-M 'P -1'
_atom_sites_solution_hydrogens geom
_atom_sites_solution_primary direct
_atom_sites_solution_secondary difmap
_audit_creation_method SHELXL-97
_cell_angle_alpha 107.609(3)
_cell_angle_beta 90.095(2)
_cell_angle_gamma 91.950(3)
_cell_formula_units_Z 1
_cell_length_a 5.7525(11)
_cell_length_b 8.0180(15)
_cell_length_c 12.212(2)
_cell_measurement_reflns_used 1921
_cell_measurement_temperature 298(2)
_cell_measurement_theta_max 28.1065
_cell_measurement_theta_min 2.667
_cell_volume 536.51(17)
_computing_cell_refinement 'SAINT (Bruker, 1997)'
_computing_data_collection 'SMART (Bruker, 1997)'
_computing_data_reduction 'SAINT (Bruker, 1997)'
_computing_molecular_graphics 'SHELXTL (Sheldrick, 2008)'
_computing_publication_material 'SHELXTL (Sheldrick, 2008)'
_computing_structure_refinement 'SHELXL97 (Sheldrick, 2008)'
_computing_structure_solution 'SHELXS97 (Sheldrick, 2008)'
_diffrn_ambient_temperature 293(2)
_diffrn_measured_fraction_theta_full 0.978
_diffrn_measured_fraction_theta_max 0.978
_diffrn_measurement_device_type 'Bruker SMART APEX CCD'
_diffrn_measurement_method '\f and \w'
_diffrn_radiation_monochromator graphite
_diffrn_radiation_source 'fine-focus sealed tube'
_diffrn_radiation_type MoK\a
_diffrn_radiation_wavelength 0.71073
_diffrn_reflns_av_R_equivalents 0.0161
_diffrn_reflns_av_sigmaI/netI 0.0346
_diffrn_reflns_limit_h_max 7
_diffrn_reflns_limit_h_min -6
_diffrn_reflns_limit_k_max 8
_diffrn_reflns_limit_k_min -9
_diffrn_reflns_limit_l_max 14
_diffrn_reflns_limit_l_min -11
_diffrn_reflns_number 2892
_diffrn_reflns_theta_full 25.75
_diffrn_reflns_theta_max 25.75
_diffrn_reflns_theta_min 1.75
_exptl_absorpt_coefficient_mu 1.489
_exptl_absorpt_correction_T_max 0.8654
_exptl_absorpt_correction_T_min 0.7258
_exptl_absorpt_correction_type multi-scan
_exptl_absorpt_process_details '(<i>SADABS</i>; Sheldrick, 1996)'
_exptl_crystal_colour colorless
_exptl_crystal_density_diffrn 1.825
_exptl_crystal_density_method 'not measured'
_exptl_crystal_description block
_exptl_crystal_F_000 290
_exptl_crystal_size_max 0.23
_exptl_crystal_size_mid 0.21
_exptl_crystal_size_min 0.10
_refine_diff_density_max 0.340
_refine_diff_density_min -0.359
_refine_ls_extinction_coef 0.021(2)
_refine_ls_extinction_expression Fc^*^=kFc[1+0.001xFc^2^\l^3^/sin(2\q)]^-1/4^
_refine_ls_extinction_method 'SHELXL97 (Sheldrick, 2008)'
_refine_ls_goodness_of_fit_ref 1.033
_refine_ls_hydrogen_treatment constr
_refine_ls_matrix_type full
_refine_ls_number_parameters 143
_refine_ls_number_reflns 2005
_refine_ls_number_restraints 0
_refine_ls_restrained_S_all 1.033
_refine_ls_R_factor_all 0.0292
_refine_ls_R_factor_gt 0.0279
_refine_ls_shift/su_max 0.002
_refine_ls_shift/su_mean 0.000
_refine_ls_structure_factor_coef Fsqd
_refine_ls_weighting_details 'calc w=1/[\s^2^(Fo^2^)+(0.0366P)^2^+0.1572P] where P=(Fo^2^+2Fc^2^)/3'
_refine_ls_weighting_scheme calc
_refine_ls_wR_factor_gt 0.0703
_refine_ls_wR_factor_ref 0.0709
_reflns_number_gt 1903
_reflns_number_total 2005
_reflns_threshold_expression I>2\s(I)
_cod_data_source_file is2339.cif
_cod_data_source_block I
_cod_depositor_comments
;
The following automatic conversions were performed:
'_symmetry_cell_setting' value 'Triclinic' changed to 'triclinic'
according to '/home/saulius/struct/CIF-dictionaries/cif_core.dic'
dictionary named 'cif_core.dic' version 2.4.1 from
2010-06-29.

'_geom_bond_publ_flag' value 'Y' changed to 'y' according to
'/home/saulius/struct/CIF-dictionaries/cif_core.dic' dictionary named
'cif_core.dic' version 2.4.1 from 2010-06-29 (3
times).

'_geom_angle_publ_flag' value 'Y' changed to 'y' according to
'/home/saulius/struct/CIF-dictionaries/cif_core.dic' dictionary named
'cif_core.dic' version 2.4.1 from 2010-06-29 (6 times).

Automatic conversion script
Id: cif_fix_enum 1527 2010-12-29 10:47:43Z saulius 

The following automatic conversions were performed:

'_symmetry_cell_setting' value 'Triclinic' changed to 'triclinic'
according to /home/saulius/struct/CIF-dictionaries/cif_core.dic
dictionary named 'cif_core.dic' version 2.4.1 from
2010-06-29.

'_geom_bond_publ_flag' value 'Y' changed to 'y'
according to /home/saulius/struct/CIF-dictionaries/cif_core.dic
dictionary named 'cif_core.dic' version 2.4.1 from 2010-06-29 (3
times).

'_geom_angle_publ_flag' value 'Y' changed to 'y' according
to /home/saulius/struct/CIF-dictionaries/cif_core.dic dictionary
named 'cif_core.dic' version 2.4.1 from 2010-06-29 (6 times).

Automatic conversion script
Id: cif_fix_values 1715 2011-07-08 13:25:40Z adriana 
;
_cod_original_cell_volume 536.53(18)
_cod_database_code 2219640
_cod_database_fobs_code 2219640

loop_
_symmetry_equiv_pos_as_xyz
'x, y, z'
'-x, -y, -z'

loop_
_atom_site_type_symbol
_atom_site_label
_atom_site_fract_x
_atom_site_fract_y
_atom_site_fract_z
_atom_site_U_iso_or_equiv
_atom_site_adp_type
_atom_site_calc_flag
_atom_site_refinement_flags
_atom_site_occupancy
C C1 -0.0042(5) 0.8697(4) 0.7162(2) 0.0411(6) Uani d . 1
H H1 -0.1436 0.8065 0.7139 0.049 Uiso calc R 1
C C2 0.1609(7) 0.7193(5) 0.3111(3) 0.0639(9) Uani d . 1
H H2 0.2549 0.7310 0.2518 0.077 Uiso calc R 1
C C3 0.2948(5) 1.0298(4) 0.7697(2) 0.0534(8) Uani d . 1
H H3 0.4058 1.1035 0.8178 0.064 Uiso calc R 1
C C4 0.5043(5) 1.2276(4) 1.0409(2) 0.0421(6) Uani d . 1
C C5 0.2157(6) 0.8143(4) 0.4239(2) 0.0543(8) Uani d . 1
H H5 0.3444 0.8913 0.4426 0.065 Uiso calc R 1
C C6 0.0695(5) 0.7883(3) 0.5063(2) 0.0406(6) Uani d . 1
C C7 -0.1629(6) 0.5969(4) 0.3779(2) 0.0484(7) Uani d . 1
C C8 -0.0303(7) 0.6092(4) 0.2872(2) 0.0597(8) Uani d . 1
H H8 -0.0696 0.5446 0.2121 0.072 Uiso calc R 1
Cd Cd1 0.0000 1.0000 1.0000 0.04300(14) Uani d S 1
Cl Cl1 -0.40595(17) 0.45711(12) 0.35184(8) 0.0709(3) Uani d . 1
N N1 0.1037(4) 0.9656(3) 0.81047(18) 0.0446(5) Uani d . 1
N N2 0.1161(4) 0.8768(3) 0.62460(17) 0.0401(5) Uani d . 1
N N3 0.3112(4) 0.9806(3) 0.65819(19) 0.0530(6) Uani d . 1
N N4 -0.1181(4) 0.6839(3) 0.48723(18) 0.0420(5) Uani d . 1
N N5 0.3274(4) 1.1798(4) 1.0652(2) 0.0538(6) Uani d . 1
S S1 0.75769(13) 1.29435(10) 1.00393(6) 0.0488(2) Uani d . 1

loop_
_atom_site_aniso_label
_atom_site_aniso_U_11
_atom_site_aniso_U_22
_atom_site_aniso_U_33
_atom_site_aniso_U_12
_atom_site_aniso_U_13
_atom_site_aniso_U_23
C1 0.0387(14) 0.0535(15) 0.0288(12) -0.0045(11) 0.0033(10) 0.0098(11)
C2 0.081(2) 0.078(2) 0.0301(15) -0.0033(18) 0.0091(14) 0.0133(14)
C3 0.0507(17) 0.073(2) 0.0300(13) -0.0198(15) 0.0021(12) 0.0083(13)
C4 0.0382(15) 0.0524(16) 0.0289(12) -0.0036(12) -0.0049(10) 0.0026(11)
C5 0.065(2) 0.0628(19) 0.0318(14) -0.0065(15) 0.0078(13) 0.0112(13)
C6 0.0517(16) 0.0411(14) 0.0278(12) 0.0034(12) 0.0011(11) 0.0084(10)
C7 0.0575(18) 0.0419(15) 0.0413(15) 0.0064(12) -0.0075(13) 0.0052(11)
C8 0.083(2) 0.0602(19) 0.0292(14) 0.0067(17) -0.0040(14) 0.0025(13)
Cd1 0.02956(18) 0.0703(2) 0.02358(16) -0.01005(12) 0.00224(10) 0.00706(12)
Cl1 0.0652(6) 0.0672(5) 0.0659(5) -0.0086(4) -0.0153(4) 0.0000(4)
N1 0.0437(13) 0.0585(14) 0.0279(11) -0.0047(10) 0.0042(9) 0.0085(10)
N2 0.0434(13) 0.0482(12) 0.0263(10) -0.0039(10) 0.0034(9) 0.0082(9)
N3 0.0533(15) 0.0698(16) 0.0312(12) -0.0195(12) 0.0052(10) 0.0105(11)
N4 0.0487(14) 0.0434(12) 0.0321(11) 0.0048(10) -0.0018(9) 0.0084(9)
N5 0.0360(14) 0.0676(16) 0.0479(14) -0.0086(11) 0.0004(10) 0.0035(12)
S1 0.0407(4) 0.0620(5) 0.0401(4) -0.0104(3) 0.0037(3) 0.0113(3)

loop_
_atom_type_symbol
_atom_type_description
_atom_type_scat_dispersion_real
_atom_type_scat_dispersion_imag
_atom_type_scat_source
C C 0.0033 0.0016 'International Tables Vol C Tables 4.2.6.8 and 6.1.1.4'
H H 0.0000 0.0000 'International Tables Vol C Tables 4.2.6.8 and 6.1.1.4'
N N 0.0061 0.0033 'International Tables Vol C Tables 4.2.6.8 and 6.1.1.4'
Cd Cd -0.8075 1.2024 'International Tables Vol C Tables 4.2.6.8 and 6.1.1.4'
S S 0.1246 0.1234 'International Tables Vol C Tables 4.2.6.8 and 6.1.1.4'
Cl Cl 0.1484 0.1585 'International Tables Vol C Tables 4.2.6.8 and 6.1.1.4'

loop_
_geom_angle_atom_site_label_1
_geom_angle_atom_site_label_2
_geom_angle_atom_site_label_3
_geom_angle_site_symmetry_1
_geom_angle_site_symmetry_3
_geom_angle
_geom_angle_publ_flag
N1 C1 N2 . . 109.8(2) ?
N1 C1 H1 . . 125.1 ?
N2 C1 H1 . . 125.1 ?
C8 C2 C5 . . 120.1(3) ?
C8 C2 H2 . . 120.0 ?
C5 C2 H2 . . 120.0 ?
N3 C3 N1 . . 115.0(3) ?
N3 C3 H3 . . 122.5 ?
N1 C3 H3 . . 122.5 ?
N5 C4 S1 . . 179.1(3) ?
C6 C5 C2 . . 116.3(3) ?
C6 C5 H5 . . 121.9 ?
C2 C5 H5 . . 121.9 ?
N4 C6 C5 . . 125.8(3) ?
N4 C6 N2 . . 114.1(2) ?
C5 C6 N2 . . 120.1(3) ?
N4 C7 C8 . . 124.9(3) ?
N4 C7 Cl1 . . 115.9(2) ?
C8 C7 Cl1 . . 119.2(2) ?
C2 C8 C7 . . 117.6(3) ?
C2 C8 H8 . . 121.2 ?
C7 C8 H8 . . 121.2 ?
N5 Cd1 N5 2_577 . 180.0 ?
N5 Cd1 N1 2_577 . 89.51(9) y
N5 Cd1 N1 . . 90.49(9) y
N5 Cd1 N1 2_577 2_577 90.49(9) ?
N5 Cd1 N1 . 2_577 89.51(9) ?
N1 Cd1 N1 . 2_577 180.0000(10) ?
N5 Cd1 S1 2_577 1_455 91.29(7) ?
N5 Cd1 S1 . 1_455 88.71(7) y
N1 Cd1 S1 . 1_455 90.02(6) y
N1 Cd1 S1 2_577 1_455 89.98(6) ?
N5 Cd1 S1 2_577 2_677 88.71(7) ?
N5 Cd1 S1 . 2_677 91.29(7) y
N1 Cd1 S1 . 2_677 89.98(6) y
N1 Cd1 S1 2_577 2_677 90.02(6) ?
S1 Cd1 S1 1_455 2_677 180.0 ?
C1 N1 C3 . . 103.0(2) ?
C1 N1 Cd1 . . 127.88(18) ?
C3 N1 Cd1 . . 129.05(18) ?
C1 N2 N3 . . 110.0(2) ?
C1 N2 C6 . . 129.0(2) ?
N3 N2 C6 . . 120.9(2) ?
C3 N3 N2 . . 102.2(2) ?
C6 N4 C7 . . 115.4(2) ?
C4 N5 Cd1 . . 145.7(2) ?
C4 S1 Cd1 . 1_655 97.18(11) ?

loop_
_geom_bond_atom_site_label_1
_geom_bond_atom_site_label_2
_geom_bond_site_symmetry_2
_geom_bond_distance
_geom_bond_publ_flag
C1 N1 . 1.316(3) ?
C1 N2 . 1.331(3) ?
C1 H1 . 0.9300 ?
C2 C8 . 1.361(5) ?
C2 C5 . 1.387(4) ?
C2 H2 . 0.9300 ?
C3 N3 . 1.303(3) ?
C3 N1 . 1.356(3) ?
C3 H3 . 0.9300 ?
C4 N5 . 1.146(4) ?
C4 S1 . 1.646(3) ?
C5 C6 . 1.371(4) ?
C5 H5 . 0.9300 ?
C6 N4 . 1.319(4) ?
C6 N2 . 1.425(3) ?
C7 N4 . 1.326(3) ?
C7 C8 . 1.372(5) ?
C7 Cl1 . 1.729(3) ?
C8 H8 . 0.9300 ?
Cd1 N5 2_577 2.319(2) ?
Cd1 N5 . 2.319(2) y
Cd1 N1 . 2.328(2) y
Cd1 N1 2_577 2.328(2) ?
Cd1 S1 1_455 2.7696(9) y
Cd1 S1 2_677 2.7696(9) ?
N2 N3 . 1.360(3) ?
S1 Cd1 1_655 2.7696(9) ?

loop_
_geom_torsion_atom_site_label_1
_geom_torsion_atom_site_label_2
_geom_torsion_atom_site_label_3
_geom_torsion_atom_site_label_4
_geom_torsion_site_symmetry_1
_geom_torsion
C8 C2 C5 C6 . 0.6(5)
C2 C5 C6 N4 . -1.0(5)
C2 C5 C6 N2 . 178.3(3)
C5 C2 C8 C7 . 0.0(5)
N4 C7 C8 C2 . -0.3(5)
Cl1 C7 C8 C2 . -179.4(3)
N2 C1 N1 C3 . -0.1(3)
N2 C1 N1 Cd1 . -176.61(18)
N3 C3 N1 C1 . 0.1(4)
N3 C3 N1 Cd1 . 176.6(2)
N5 Cd1 N1 C1 2_577 -1.9(3)
N5 Cd1 N1 C1 . 178.1(3)
S1 Cd1 N1 C1 1_455 -93.2(2)
S1 Cd1 N1 C1 2_677 86.8(2)
N5 Cd1 N1 C3 2_577 -177.6(3)
N5 Cd1 N1 C3 . 2.4(3)
S1 Cd1 N1 C3 1_455 91.1(3)
S1 Cd1 N1 C3 2_677 -88.9(3)
N1 C1 N2 N3 . 0.1(3)
N1 C1 N2 C6 . 177.3(3)
N4 C6 N2 C1 . -1.0(4)
C5 C6 N2 C1 . 179.6(3)
N4 C6 N2 N3 . 175.9(2)
C5 C6 N2 N3 . -3.5(4)
N1 C3 N3 N2 . -0.1(4)
C1 N2 N3 C3 . 0.0(3)
C6 N2 N3 C3 . -177.5(3)
C5 C6 N4 C7 . 0.8(4)
N2 C6 N4 C7 . -178.6(2)
C8 C7 N4 C6 . -0.1(4)
Cl1 C7 N4 C6 . 179.1(2)
N1 Cd1 N5 C4 . -14.4(5)
N1 Cd1 N5 C4 2_577 165.6(5)
S1 Cd1 N5 C4 1_455 -104.4(4)
S1 Cd1 N5 C4 2_677 75.6(4)
